data_4341689
loop_
_publ_author_name
'Langley, Stuart K.'
'Moubaraki, Boujemaa'
'Tomasi, Corrado'
'Evangelisti, Marco'
'Brechin, Euan K.'
'Murray, Keith S.'

_publ_section_title
;
 Synthesis, Structure, and Magnetism of a Family of Heterometallic
 {Cu2Ln7} and {Cu4Ln12} (Ln = Gd, Tb, and Dy) Complexes: The Gd Analogues
 Exhibiting a Large Magnetocaloric Effect
;
_journal_name_full 'Inorganic Chemistry'
_journal_page_first 141119100121008
_journal_paper_doi 10.1021/ic5023467
_journal_year 2014
_chemical_formula_sum 'C68 H120 Cl5 Cu2 N4 O46 Tb7'
_chemical_formula_weight 3146.18
_chemical_name_systematic
; 
 ? 
;
_space_group_IT_number 29
_symmetry_cell_setting orthorhombic
_symmetry_space_group_name_Hall 'P 2c -2ac'
_symmetry_space_group_name_H-M 'P c a 21'
_atom_sites_solution_hydrogens geom
_atom_sites_solution_primary direct
_atom_sites_solution_secondary difmap
_audit_creation_method SHELXL-97
_cell_angle_alpha 90.00
_cell_angle_beta 90.00
_cell_angle_gamma 90.00
_cell_formula_units_Z 4
_cell_length_a 32.020(6)
_cell_length_b 11.840(2)
_cell_length_c 29.390(6)
_cell_measurement_reflns_used 71464
_cell_measurement_temperature 100(2)
_cell_measurement_theta_max 25.00
_cell_measurement_theta_min 1.88
_cell_volume 11142(4)
_computing_cell_refinement 'XDS (Kabsch, 1993)'
_computing_data_collection 'Blu-Ice (McPhillips et al, 2002)'
_computing_data_reduction 'XDS (Kabsch, 1993)'
_computing_molecular_graphics X-SEED
_computing_publication_material 'XCIF V6.12 (BrukerAXS, 2001).'
_computing_structure_refinement 'SHELXL-97 (Sheldrick, 1997)'
_computing_structure_solution 'SHELXS-97 (Sheldrick, 1990)'
_diffrn_ambient_temperature 100(2)
_diffrn_measured_fraction_theta_full 0.997
_diffrn_measured_fraction_theta_max 0.997
_diffrn_measurement_device_type synchrotron
_diffrn_measurement_method 'scans in phi'
_diffrn_radiation_monochromator 'double crystal'
_diffrn_radiation_source '3BM1 dipole'
_diffrn_radiation_type synchrotron
_diffrn_radiation_wavelength 0.71078
_diffrn_reflns_av_R_equivalents 0.0498
_diffrn_reflns_av_sigmaI/netI 0.0430
_diffrn_reflns_limit_h_max 37
_diffrn_reflns_limit_h_min -38
_diffrn_reflns_limit_k_max 12
_diffrn_reflns_limit_k_min -14
_diffrn_reflns_limit_l_max 34
_diffrn_reflns_limit_l_min -34
_diffrn_reflns_number 71464
_diffrn_reflns_theta_full 25.00
_diffrn_reflns_theta_max 25.00
_diffrn_reflns_theta_min 1.88
_exptl_absorpt_coefficient_mu 4.953
_exptl_absorpt_correction_T_max 0.890
_exptl_absorpt_correction_T_min 0.743
_exptl_absorpt_correction_type multi-scan
_exptl_absorpt_process_details SADABS
_exptl_crystal_colour blue
_exptl_crystal_density_diffrn 1.855
_exptl_crystal_density_method 'not measured'
_exptl_crystal_description block
_exptl_crystal_F_000 5952
_exptl_crystal_size_max 0.05
_exptl_crystal_size_mid 0.04
_exptl_crystal_size_min 0.02
_refine_diff_density_max 1.682
_refine_diff_density_min -1.594
_refine_diff_density_rms 0.170
_refine_ls_abs_structure_details 'Flack H D (1983), Acta Cryst. A39, 876-881'
_refine_ls_abs_structure_Flack 0.00
_refine_ls_extinction_method none
_refine_ls_goodness_of_fit_ref 1.036
_refine_ls_hydrogen_treatment mixed
_refine_ls_matrix_type full
_refine_ls_number_parameters 1236
_refine_ls_number_reflns 19497
_refine_ls_number_restraints 73
_refine_ls_restrained_S_all 1.041
_refine_ls_R_factor_all 0.0389
_refine_ls_R_factor_gt 0.0376
_refine_ls_shift/su_max 0.007
_refine_ls_shift/su_mean 0.000
_refine_ls_structure_factor_coef Fsqd
_refine_ls_weighting_details 'calc w=1/[\s^2^(Fo^2^)+(0.0590P)^2^+51.6874P] where P=(Fo^2^+2Fc^2^)/3'
_refine_ls_weighting_scheme calc
_refine_ls_wR_factor_gt 0.1057
_refine_ls_wR_factor_ref 0.1066
_reflns_number_gt 18784
_reflns_number_total 19497
_reflns_threshold_expression >2sigma(I)
_cod_data_source_file ic5023467_si_002.cif
_cod_data_source_block c:\x-seed\cu2tb7~1\copy
_cod_original_sg_symbol_H-M Pca2(1)
_cod_database_code 4341689

loop_
_symmetry_equiv_pos_as_xyz
'x, y, z'
'-x, -y, z+1/2'
'-x+1/2, y, z+1/2'
'x+1/2, -y, z'

loop_
_atom_site_label
_atom_site_type_symbol
_atom_site_fract_x
_atom_site_fract_y
_atom_site_fract_z
_atom_site_U_iso_or_equiv
_atom_site_adp_type
_atom_site_occupancy
_atom_site_symmetry_multiplicity
_atom_site_calc_flag
_atom_site_refinement_flags
Tb1 Tb 0.345116(12) 0.89031(3) 0.472028(14) 0.02260(10) Uani 1 1 d .
Tb5 Tb 0.529806(12) 0.90217(3) 0.481511(14) 0.02064(10) Uani 1 1 d .
Tb2 Tb 0.343049(12) 0.89543(3) 0.339491(14) 0.02309(10) Uani 1 1 d .
Tb3 Tb 0.342037(12) 0.61081(3) 0.402529(17) 0.02467(10) Uani 1 1 d .
Tb7 Tb 0.532212(12) 0.61607(3) 0.419539(15) 0.02328(10) Uani 1 1 d .
Tb6 Tb 0.528183(12) 0.89324(3) 0.348895(14) 0.02235(10) Uani 1 1 d .
Tb4 Tb 0.436693(10) 0.81483(3) 0.410675(16) 0.01818(7) Uani 1 1 d .
Cu2 Cu 0.44453(3) 0.86915(10) 0.27825(4) 0.0261(2) Uani 1 1 d .
Cu1 Cu 0.42855(3) 0.87247(10) 0.54355(3) 0.0241(2) Uani 1 1 d .
O27 O 0.49315(15) 0.9446(4) 0.41643(19) 0.0198(10) Uani 1 1 d .
O28 O 0.55864(16) 0.7983(4) 0.4145(3) 0.0240(11) Uani 1 1 d .
O23 O 0.49112(17) 0.7226(5) 0.36878(18) 0.0187(11) Uani 1 1 d .
O9 O 0.42280(17) 0.9153(5) 0.4808(2) 0.0243(12) Uani 1 1 d .
O20 O 0.50327(19) 0.8372(6) 0.2786(2) 0.0311(14) Uani 1 1 d .
O38 O 0.48755(17) 0.7346(5) 0.46140(18) 0.0194(12) Uani 1 1 d .
O7 O 0.38320(17) 0.7204(5) 0.45270(19) 0.0211(12) Uani 1 1 d .
O6 O 0.31547(15) 0.7938(4) 0.4077(2) 0.0240(11) Uani 1 1 d .
O22 O 0.44950(18) 0.9139(5) 0.34081(19) 0.0215(11) Uani 1 1 d .
O30 O 0.58467(19) 1.0115(5) 0.4525(2) 0.0278(14) Uani 1 1 d .
O39 O 0.48862(18) 0.8616(5) 0.54448(19) 0.0250(12) Uani 1 1 d .
O5 O 0.2882(2) 1.0050(6) 0.3680(2) 0.0331(15) Uani 1 1 d .
O29 O 0.5776(2) 1.0220(6) 0.3771(2) 0.0355(15) Uani 1 1 d .
O14 O 0.38646(17) 0.7297(5) 0.36085(19) 0.0210(12) Uani 1 1 d .
O18 O 0.2884(2) 0.6061(5) 0.3470(3) 0.0361(16) Uani 1 1 d .
O10 O 0.37001(18) 0.8367(5) 0.5429(2) 0.0285(13) Uani 1 1 d .
O34 O 0.5857(2) 0.6169(6) 0.4750(3) 0.0430(17) Uani 1 1 d .
O13 O 0.38464(19) 0.8541(6) 0.2772(2) 0.0307(13) Uani 1 1 d .
O4 O 0.2947(2) 1.0170(6) 0.4439(2) 0.0412(17) Uani 1 1 d .
O8 O 0.37973(15) 0.9428(4) 0.40395(19) 0.0210(11) Uani 1 1 d .
O37 O 0.4946(2) 1.0889(5) 0.4892(2) 0.0347(15) Uani 1 1 d .
O36 O 0.56087(19) 1.0086(6) 0.5466(2) 0.0359(15) Uani 1 1 d .
O17 O 0.3757(2) 1.0848(5) 0.3281(2) 0.0314(13) Uani 1 1 d .
O1 O 0.3534(2) 1.0723(6) 0.5096(3) 0.0425(17) Uani 1 1 d .
O11 O 0.3105(2) 0.9947(6) 0.2750(2) 0.0413(17) Uani 1 1 d .
N2 N 0.4452(3) 0.8361(9) 0.2122(3) 0.039(2) Uani 1 1 d .
N4 N 0.4285(2) 0.8423(7) 0.6104(3) 0.0308(17) Uani 1 1 d .
O24 O 0.5168(2) 1.0741(6) 0.3129(3) 0.0439(18) Uani 1 1 d .
O31 O 0.5874(2) 0.5831(6) 0.3662(3) 0.0431(18) Uani 1 1 d .
O25 O 0.5879(2) 0.8307(6) 0.3144(2) 0.0390(16) Uani 1 1 d .
O12 O 0.29960(19) 0.7626(5) 0.3059(2) 0.0328(14) Uani 1 1 d .
O35 O 0.57402(19) 0.7724(5) 0.5147(2) 0.0294(13) Uani 1 1 d .
N3 N 0.5602(2) 0.4066(6) 0.4204(3) 0.034(2) Uani 1 1 d .
Cl1 Cl 0.44536(8) 0.5733(2) 0.29135(9) 0.0395(5) Uani 1 1 d .
Cl2 Cl 0.42959(8) 0.5767(2) 0.53133(8) 0.0358(5) Uani 1 1 d .
Cl3 Cl 0.43628(7) 1.16002(16) 0.40770(12) 0.0401(5) Uani 1 1 d .
Cl4 Cl 0.49857(9) 1.18939(19) 0.58419(8) 0.0408(5) Uani 1 1 d .
Cl5 Cl 0.36779(9) 1.1687(2) 0.22822(9) 0.0500(6) Uani 1 1 d .
O40 O 0.4151(2) 1.0690(6) 0.5730(2) 0.0416(16) Uani 1 1 d .
H40 H 0.4398 1.0922 0.5740 0.050 Uiso 1 1 calc R
C57 C 0.6358(3) 1.1116(6) 0.4115(4) 0.037(2) Uani 1 1 d .
C28 C 0.2762(2) 1.0348(7) 0.4064(4) 0.0309(19) Uani 1 1 d .
O16 O 0.3732(2) 0.4935(6) 0.3462(3) 0.048(2) Uani 1 1 d .
C56 C 0.5972(2) 1.0424(6) 0.4131(4) 0.0295(18) Uani 1 1 d .
O21 O 0.4530(2) 1.0635(6) 0.2498(2) 0.0411(16) Uani 1 1 d .
H21 H 0.4275 1.0806 0.2484 0.049 Uiso 1 1 calc R
C48 C 0.5925(3) 0.6830(8) 0.5079(3) 0.035(2) Uani 1 1 d .
C16 C 0.2476(3) 0.6376(8) 0.2801(4) 0.036(2) Uani 1 1 d .
C29 C 0.2371(2) 1.1057(6) 0.4089(5) 0.037(2) Uani 1 1 d .
C74 C 0.3906(3) 0.7691(10) 0.6160(3) 0.040(2) Uani 1 1 d .
H74A H 0.3820 0.7690 0.6484 0.048 Uiso 1 1 calc R
H74B H 0.3977 0.6905 0.6074 0.048 Uiso 1 1 calc R
O32 O 0.4940(3) 0.4868(7) 0.3726(4) 0.078(3) Uani 1 1 d .
C70 C 0.5019(3) 0.8383(9) 0.5891(3) 0.035(2) Uani 1 1 d .
H70A H 0.5095 0.9097 0.6045 0.042 Uiso 1 1 calc R
H70B H 0.5270 0.7895 0.5882 0.042 Uiso 1 1 calc R
O33 O 0.5029(3) 0.4989(6) 0.4774(3) 0.065(3) Uani 1 1 d .
O15 O 0.2863(2) 0.5760(6) 0.4553(3) 0.0474(19) Uani 1 1 d .
C49 C 0.6272(3) 0.6517(9) 0.5396(4) 0.039(2) Uani 1 1 d .
O19 O 0.3791(3) 0.4835(7) 0.4522(3) 0.066(3) Uani 1 1 d .
C39 C 0.5185(3) 0.8047(8) 0.2357(3) 0.033(2) Uani 1 1 d .
H39A H 0.5395 0.7442 0.2395 0.039 Uiso 1 1 calc R
H39B H 0.5322 0.8700 0.2209 0.039 Uiso 1 1 calc R
C15 C 0.2815(3) 0.6705(8) 0.3138(3) 0.0294(19) Uani 1 1 d .
C38 C 0.4829(3) 0.7625(10) 0.2057(3) 0.038(2) Uani 1 1 d .
H38A H 0.4917 0.7640 0.1734 0.045 Uiso 1 1 calc R
H38B H 0.4760 0.6835 0.2139 0.045 Uiso 1 1 calc R
C71 C 0.4682(3) 0.7803(9) 0.6156(3) 0.033(2) Uani 1 1 d .
H71A H 0.4648 0.7019 0.6045 0.040 Uiso 1 1 calc R
H71B H 0.4760 0.7771 0.6482 0.040 Uiso 1 1 calc R
C72 C 0.4273(4) 0.9484(11) 0.6390(4) 0.044(3) Uani 1 1 d .
H72A H 0.4159 0.9295 0.6694 0.053 Uiso 1 1 calc R
H72B H 0.4561 0.9765 0.6433 0.053 Uiso 1 1 calc R
C37 C 0.4063(3) 0.7735(10) 0.2048(3) 0.045(3) Uani 1 1 d .
H37A H 0.4095 0.6948 0.2156 0.054 Uiso 1 1 calc R
H37B H 0.3996 0.7716 0.1719 0.054 Uiso 1 1 calc R
C75 C 0.3537(3) 0.8104(10) 0.5864(3) 0.041(3) Uani 1 1 d .
H75A H 0.3322 0.7506 0.5839 0.049 Uiso 1 1 calc R
H75B H 0.3407 0.8781 0.6002 0.049 Uiso 1 1 calc R
C36 C 0.3707(3) 0.8328(10) 0.2312(3) 0.044(3) Uani 1 1 d .
H36A H 0.3634 0.9048 0.2161 0.053 Uiso 1 1 calc R
H36B H 0.3456 0.7841 0.2316 0.053 Uiso 1 1 calc R
O3 O 0.2602(2) 0.6624(6) 0.5308(3) 0.0467(18) Uani 1 1 d .
N1 N 0.3154(2) 0.3996(6) 0.4012(3) 0.0357(19) Uani 1 1 d .
O26 O 0.6116(3) 0.6692(7) 0.2884(3) 0.060(2) Uani 1 1 d .
C46 C 0.6044(4) 0.4175(8) 0.4082(5) 0.056(3) Uani 1 1 d .
H46A H 0.6169 0.3413 0.4061 0.068 Uiso 1 1 calc R
H46B H 0.6191 0.4589 0.4327 0.068 Uiso 1 1 calc R
C22 C 0.2697(2) 0.4066(7) 0.4135(5) 0.040(2) Uani 1 1 d .
H22A H 0.2580 0.3296 0.4167 0.048 Uiso 1 1 calc R
H22B H 0.2542 0.4461 0.3891 0.048 Uiso 1 1 calc R
C2 C 0.2416(3) 0.8321(9) 0.5689(3) 0.036(2) Uani 1 1 d .
C63 C 0.6091(3) 0.7727(8) 0.2879(4) 0.036(2) Uani 1 1 d .
C60 C 0.7063(3) 1.2512(10) 0.4058(8) 0.085(6) Uani 1 1 d .
H60 H 0.7311 1.2952 0.4035 0.103 Uiso 1 1 calc R
O2 O 0.2869(2) 0.8186(6) 0.5057(2) 0.0362(15) Uani 1 1 d .
C32 C 0.1682(3) 1.2462(10) 0.4145(6) 0.065(3) Uani 1 1 d U
H32 H 0.1456 1.2978 0.4167 0.078 Uiso 1 1 calc R
C27 C 0.3626(3) 0.3761(7) 0.3363(4) 0.040(2) Uani 1 1 d .
H27A H 0.3824 0.3244 0.3518 0.048 Uiso 1 1 calc R
H27B H 0.3639 0.3617 0.3032 0.048 Uiso 1 1 calc R
C34 C 0.2198(4) 1.1511(10) 0.3690(5) 0.064(4) Uani 1 1 d .
H34 H 0.2312 1.1320 0.3402 0.077 Uiso 1 1 calc R
C26 C 0.3186(3) 0.3579(8) 0.3540(4) 0.041(2) Uani 1 1 d .
H26A H 0.2985 0.3988 0.3344 0.050 Uiso 1 1 calc R
H26B H 0.3116 0.2765 0.3530 0.050 Uiso 1 1 calc R
C1 C 0.2647(2) 0.7642(8) 0.5328(3) 0.031(2) Uani 1 1 d .
C24 C 0.3378(3) 0.3236(8) 0.4342(4) 0.039(2) Uani 1 1 d .
H24A H 0.3175 0.2951 0.4568 0.047 Uiso 1 1 calc R
H24B H 0.3489 0.2577 0.4174 0.047 Uiso 1 1 calc R
C58 C 0.6531(3) 1.1584(10) 0.4502(4) 0.048(3) Uani 1 1 d .
H58 H 0.6410 1.1426 0.4790 0.057 Uiso 1 1 calc R
C30 C 0.2188(4) 1.1270(11) 0.4502(6) 0.067(4) Uani 1 1 d .
H30 H 0.2300 1.0965 0.4774 0.080 Uiso 1 1 calc R
C64 C 0.6356(3) 0.8379(10) 0.2545(3) 0.038(2) Uani 1 1 d .
C73 C 0.4012(4) 1.0410(9) 0.6183(3) 0.043(2) Uani 1 1 d .
H73A H 0.3716 1.0165 0.6172 0.052 Uiso 1 1 calc R
H73B H 0.4028 1.1091 0.6378 0.052 Uiso 1 1 calc R
C21 C 0.2202(3) 0.5511(9) 0.2903(4) 0.042(2) Uani 1 1 d .
H21A H 0.2232 0.5114 0.3182 0.050 Uiso 1 1 calc R
C50 C 0.6548(4) 0.5619(11) 0.5293(4) 0.056(3) Uani 1 1 d .
H50 H 0.6516 0.5202 0.5019 0.067 Uiso 1 1 calc R
C62 C 0.6536(4) 1.1332(11) 0.3692(5) 0.060(4) Uani 1 1 d .
H62 H 0.6427 1.0963 0.3430 0.072 Uiso 1 1 calc R
C59 C 0.6884(4) 1.2290(12) 0.4478(6) 0.071(5) Uani 1 1 d .
H59 H 0.6999 1.2610 0.4746 0.085 Uiso 1 1 calc R
C17 C 0.2435(4) 0.6937(10) 0.2397(4) 0.052(3) Uani 1 1 d .
H17 H 0.2624 0.7534 0.2329 0.063 Uiso 1 1 calc R
C3 C 0.2407(4) 0.9463(10) 0.5688(4) 0.060(3) Uani 1 1 d .
H3 H 0.2556 0.9859 0.5458 0.072 Uiso 1 1 calc R
C65 C 0.6379(4) 0.9507(11) 0.2546(4) 0.057(3) Uani 1 1 d .
H65 H 0.6214 0.9937 0.2751 0.068 Uiso 1 1 calc R
C23 C 0.2648(3) 0.4701(8) 0.4579(4) 0.049(3) Uani 1 1 d .
H23A H 0.2348 0.4834 0.4640 0.059 Uiso 1 1 calc R
H23B H 0.2764 0.4246 0.4832 0.059 Uiso 1 1 calc R
C35 C 0.2683(4) 1.0030(13) 0.2626(5) 0.067(4) Uani 1 1 d .
H35A H 0.2599 1.0826 0.2623 0.100 Uiso 1 1 calc R
H35B H 0.2512 0.9617 0.2847 0.100 Uiso 1 1 calc R
H35C H 0.2643 0.9705 0.2323 0.100 Uiso 1 1 calc R
C20 C 0.1893(4) 0.5223(11) 0.2613(5) 0.055(3) Uani 1 1 d .
H20 H 0.1703 0.4643 0.2695 0.066 Uiso 1 1 calc R
C55 C 0.6049(3) 1.0204(10) 0.5592(4) 0.047(3) Uani 1 1 d .
H55A H 0.6153 1.0939 0.5489 0.071 Uiso 1 1 calc R
H55B H 0.6212 0.9601 0.5448 0.071 Uiso 1 1 calc R
H55C H 0.6078 1.0151 0.5923 0.071 Uiso 1 1 calc R
C42 C 0.5378(4) 0.3305(8) 0.3886(4) 0.048(3) Uani 1 1 d .
H42A H 0.5589 0.2918 0.3694 0.057 Uiso 1 1 calc R
H42B H 0.5234 0.2718 0.4067 0.057 Uiso 1 1 calc R
C33 C 0.1860(4) 1.2243(11) 0.3719(6) 0.071(5) Uani 1 1 d .
H33 H 0.1751 1.2590 0.3453 0.085 Uiso 1 1 calc R
C61 C 0.6861(6) 1.2051(12) 0.3643(6) 0.093(7) Uani 1 1 d .
H61 H 0.6957 1.2258 0.3349 0.112 Uiso 1 1 calc R
C54 C 0.6329(3) 0.7176(11) 0.5794(4) 0.054(3) Uani 1 1 d .
H54 H 0.6145 0.7778 0.5866 0.065 Uiso 1 1 calc R
C44 C 0.5561(3) 0.3629(9) 0.4673(4) 0.041(2) Uani 1 1 d .
H44A H 0.5628 0.2812 0.4678 0.049 Uiso 1 1 calc R
H44B H 0.5761 0.4022 0.4875 0.049 Uiso 1 1 calc R
C45 C 0.5139(5) 0.3803(10) 0.4840(6) 0.065(4) Uani 1 1 d .
H45A H 0.5123 0.3606 0.5167 0.078 Uiso 1 1 calc R
H45B H 0.4942 0.3314 0.4671 0.078 Uiso 1 1 calc R
C31 C 0.1820(4) 1.1971(13) 0.4509(7) 0.078(5) Uani 1 1 d .
H31 H 0.1674 1.2075 0.4788 0.094 Uiso 1 1 calc R
C41 C 0.4682(3) 1.0363(10) 0.2047(3) 0.049(3) Uani 1 1 d .
H41A H 0.4982 1.0171 0.2065 0.058 Uiso 1 1 calc R
H41B H 0.4653 1.1036 0.1849 0.058 Uiso 1 1 calc R
C47 C 0.6110(4) 0.4784(8) 0.3639(4) 0.049(3) Uani 1 1 d .
H47A H 0.6411 0.4946 0.3593 0.059 Uiso 1 1 calc R
H47B H 0.6011 0.4315 0.3382 0.059 Uiso 1 1 calc R
C51 C 0.6873(4) 0.5347(15) 0.5599(5) 0.077(5) Uani 1 1 d .
H51 H 0.7067 0.4767 0.5526 0.093 Uiso 1 1 calc R
C7 C 0.2197(4) 0.7764(11) 0.6022(4) 0.060(3) Uani 1 1 d .
H7 H 0.2187 0.6963 0.6036 0.072 Uiso 1 1 calc R
C69 C 0.6572(4) 0.7768(13) 0.2201(5) 0.060(4) Uani 1 1 d .
H69 H 0.6548 0.6970 0.2177 0.072 Uiso 1 1 calc R
C53 C 0.6671(5) 0.6907(16) 0.6082(6) 0.089(5) Uani 1 1 d .
H53 H 0.6738 0.7398 0.6326 0.107 Uiso 1 1 calc R
C68 C 0.6820(4) 0.8386(16) 0.1898(4) 0.072(4) Uani 1 1 d .
H68 H 0.6969 0.7988 0.1669 0.087 Uiso 1 1 calc R
C25 C 0.3705(8) 0.3752(11) 0.4572(9) 0.144(12) Uani 1 1 d .
H25A H 0.3657 0.3625 0.4901 0.173 Uiso 1 1 calc R
H25B H 0.3962 0.3332 0.4492 0.173 Uiso 1 1 calc R
C52 C 0.6908(6) 0.5938(18) 0.6012(6) 0.109(8) Uani 1 1 d .
H52 H 0.7093 0.5678 0.6242 0.130 Uiso 1 1 calc R
C67 C 0.6858(4) 0.9476(18) 0.1915(5) 0.074(5) Uani 1 1 d .
H67 H 0.7030 0.9855 0.1701 0.089 Uiso 1 1 calc R
C18 C 0.2133(4) 0.6671(12) 0.2087(5) 0.072(4) Uani 1 1 d .
H18 H 0.2105 0.7062 0.1807 0.086 Uiso 1 1 calc R
C19 C 0.1852(4) 0.5731(14) 0.2217(6) 0.081(5) Uani 1 1 d .
H19 H 0.1639 0.5494 0.2013 0.097 Uiso 1 1 calc R
C4 C 0.2191(5) 1.0064(13) 0.6006(5) 0.076(4) Uani 1 1 d .
H4 H 0.2191 1.0865 0.5988 0.091 Uiso 1 1 calc R
C40 C 0.4452(3) 0.9403(11) 0.1837(3) 0.045(3) Uani 1 1 d .
H40A H 0.4580 0.9227 0.1539 0.053 Uiso 1 1 calc R
H40B H 0.4160 0.9636 0.1782 0.053 Uiso 1 1 calc R
C66 C 0.6657(5) 1.0062(15) 0.2232(6) 0.083(5) Uani 1 1 d .
H66 H 0.6696 1.0856 0.2252 0.100 Uiso 1 1 calc R
C5 C 0.1978(4) 0.9569(15) 0.6341(5) 0.068(4) Uani 1 1 d .
H5 H 0.1832 1.0002 0.6562 0.082 Uiso 1 1 calc R
C6 C 0.1979(5) 0.848(2) 0.6356(5) 0.099(7) Uani 1 1 d .
H6 H 0.1831 0.8118 0.6595 0.119 Uiso 1 1 calc R
C43 C 0.5076(7) 0.3822(11) 0.3590(9) 0.121(10) Uani 1 1 d .
H43A H 0.5200 0.3891 0.3283 0.145 Uiso 1 1 calc R
H43B H 0.4831 0.3314 0.3566 0.145 Uiso 1 1 calc R
O9S O 0.3309(4) 0.5320(11) 0.1993(5) 0.118(4) Uani 1 1 d U
O8S O 0.5687(6) 0.5247(17) 0.1846(8) 0.082(6) Uani 0.50 1 d PU
O2S O 0.5838(8) 0.4940(17) 0.6455(7) 0.086(6) Uani 0.50 1 d PU
O5S O 0.2997(6) 1.2385(15) 0.5409(6) 0.069(5) Uani 0.50 1 d PU
O4S O 0.3399(7) 0.3731(17) 0.5984(7) 0.076(5) Uani 0.50 1 d PU
O1S O 0.5996(5) 0.3621(13) 0.5896(5) 0.055(4) Uani 0.50 1 d PU
O3S O 0.4260(7) 0.3768(18) 0.6111(8) 0.081(6) Uani 0.50 1 d PU
O7S O 0.5590(5) 1.2526(15) 0.2763(7) 0.064(5) Uani 0.50 1 d PU
O6S O 0.0944(10) 0.742(3) 0.2595(9) 0.125(9) Uani 0.50 1 d PU
O10S O 0.5343(4) 0.5314(10) 0.5883(5) 0.035(3) Uani 0.50 1 d PU
O11S O 0.2732(4) 0.3699(12) 0.2175(5) 0.047(4) Uani 0.50 1 d PU

loop_
_atom_site_aniso_label
_atom_site_aniso_U_11
_atom_site_aniso_U_22
_atom_site_aniso_U_33
_atom_site_aniso_U_23
_atom_site_aniso_U_13
_atom_site_aniso_U_12
Tb1 0.0182(2) 0.0238(2) 0.0259(2) -0.00128(16) 0.00571(15) 0.00024(15)
Tb5 0.0176(2) 0.0200(2) 0.0243(2) 0.00210(16) -0.00130(15) -0.00114(14)
Tb2 0.0180(2) 0.0240(2) 0.0273(2) -0.00072(16) -0.00340(15) 0.00118(15)
Tb3 0.01820(18) 0.02069(18) 0.0351(3) -0.00132(18) -0.00041(16) -0.00137(14)
Tb7 0.01906(18) 0.01868(17) 0.0321(2) 0.00343(18) 0.00190(16) 0.00195(13)
Tb6 0.0187(2) 0.0238(2) 0.0246(2) 0.00400(16) 0.00485(15) 0.00217(15)
Tb4 0.01347(14) 0.02084(15) 0.02023(15) -0.00006(18) 0.00146(12) -0.00003(13)
Cu2 0.0222(5) 0.0354(6) 0.0206(5) 0.0011(4) 0.0011(4) 0.0036(5)
Cu1 0.0214(5) 0.0306(5) 0.0203(5) -0.0002(4) 0.0026(4) -0.0015(4)
O27 0.019(2) 0.020(2) 0.021(3) -0.002(2) 0.004(2) 0.0027(19)
O28 0.023(3) 0.021(2) 0.029(3) 0.006(3) 0.002(3) -0.001(2)
O23 0.017(3) 0.019(3) 0.021(3) -0.002(2) 0.003(2) 0.004(2)
O9 0.015(3) 0.035(3) 0.023(3) -0.006(3) 0.005(2) -0.002(2)
O20 0.027(3) 0.042(4) 0.024(3) -0.002(3) 0.001(3) 0.013(3)
O38 0.014(3) 0.022(3) 0.022(3) 0.005(2) 0.003(2) 0.001(2)
O7 0.017(3) 0.021(3) 0.026(3) 0.002(2) 0.005(2) -0.005(2)
O6 0.017(2) 0.022(2) 0.034(3) -0.003(3) 0.000(3) -0.005(2)
O22 0.025(3) 0.021(3) 0.019(3) 0.003(2) 0.001(2) 0.006(2)
O30 0.022(3) 0.027(3) 0.035(4) 0.005(2) 0.001(3) -0.008(3)
O39 0.025(3) 0.034(3) 0.016(3) 0.002(2) 0.001(2) -0.001(3)
O5 0.025(3) 0.032(3) 0.042(4) -0.007(3) -0.001(3) 0.011(3)
O29 0.041(4) 0.033(4) 0.032(4) 0.002(3) 0.001(3) -0.012(3)
O14 0.017(3) 0.020(3) 0.026(3) -0.002(2) -0.004(2) -0.002(2)
O18 0.031(4) 0.028(3) 0.049(4) -0.004(3) -0.010(3) -0.001(3)
O10 0.021(3) 0.040(4) 0.025(3) 0.003(3) 0.008(2) 0.001(3)
O34 0.051(5) 0.034(4) 0.044(4) -0.000(3) -0.011(4) 0.007(3)
O13 0.030(3) 0.044(4) 0.018(3) -0.003(3) -0.003(2) -0.002(3)
O4 0.040(4) 0.044(4) 0.040(4) 0.002(3) -0.000(3) 0.013(3)
O8 0.018(2) 0.023(2) 0.022(3) -0.001(2) -0.003(2) 0.001(2)
O37 0.046(4) 0.025(3) 0.034(3) -0.006(3) -0.005(3) 0.008(3)
O36 0.028(3) 0.040(4) 0.039(4) -0.002(3) -0.010(3) -0.011(3)
O17 0.028(3) 0.029(3) 0.037(3) 0.003(3) -0.004(3) 0.001(3)
O1 0.047(4) 0.035(4) 0.045(4) -0.006(3) -0.010(3) 0.002(3)
O11 0.038(4) 0.045(4) 0.041(4) 0.003(3) -0.019(3) 0.003(3)
N2 0.037(4) 0.060(6) 0.021(4) 0.002(4) 0.001(3) 0.010(4)
N4 0.032(4) 0.039(5) 0.022(4) -0.001(3) 0.001(3) -0.007(4)
O24 0.034(4) 0.037(4) 0.061(5) 0.025(3) 0.005(3) -0.006(3)
O31 0.047(4) 0.027(3) 0.056(5) 0.006(3) 0.027(4) 0.014(3)
O25 0.022(3) 0.056(4) 0.038(4) 0.004(3) 0.007(3) 0.008(3)
O12 0.028(3) 0.032(3) 0.038(3) -0.005(3) -0.009(3) -0.006(3)
O35 0.028(3) 0.025(3) 0.036(3) 0.006(3) -0.004(3) 0.011(3)
N3 0.013(3) 0.031(3) 0.057(6) 0.004(4) 0.001(4) -0.002(3)
Cl1 0.0374(12) 0.0448(14) 0.0364(13) -0.0063(11) 0.0010(10) -0.0030(12)
Cl2 0.0347(11) 0.0387(12) 0.0341(12) 0.0026(10) 0.0043(10) -0.0008(10)
Cl3 0.0337(10) 0.0243(9) 0.0623(14) 0.0017(13) -0.0199(10) -0.0000(8)
Cl4 0.0620(15) 0.0326(11) 0.0279(11) -0.0010(9) -0.0088(10) -0.0034(11)
Cl5 0.0597(17) 0.0490(14) 0.0415(14) 0.0107(11) -0.0051(12) 0.0134(13)
O40 0.040(4) 0.048(4) 0.037(4) -0.006(3) 0.001(3) -0.004(3)
C57 0.029(4) 0.025(4) 0.056(6) 0.011(5) 0.009(5) 0.006(3)
C28 0.014(4) 0.023(4) 0.056(6) 0.001(4) 0.005(4) 0.008(3)
O16 0.038(4) 0.023(3) 0.083(6) -0.017(3) 0.028(4) -0.008(3)
C56 0.022(4) 0.019(3) 0.047(5) 0.006(4) 0.003(4) 0.004(3)
O21 0.042(4) 0.049(4) 0.032(4) 0.009(3) 0.005(3) 0.006(3)
C48 0.035(5) 0.036(5) 0.035(5) 0.004(4) -0.012(4) -0.005(4)
C16 0.022(4) 0.035(5) 0.051(6) -0.010(4) -0.013(4) 0.002(4)
C29 0.013(4) 0.016(3) 0.081(7) 0.005(5) 0.002(5) 0.005(3)
C74 0.036(5) 0.057(6) 0.028(5) -0.001(4) 0.005(4) -0.013(5)
O32 0.080(7) 0.036(4) 0.118(8) -0.020(5) -0.064(6) 0.001(4)
C70 0.030(5) 0.048(6) 0.027(5) 0.008(4) 0.003(4) -0.000(4)
O33 0.075(6) 0.025(4) 0.095(7) 0.035(4) 0.055(5) 0.016(4)
O15 0.054(5) 0.034(4) 0.054(5) -0.012(3) 0.023(4) -0.018(4)
C49 0.027(5) 0.039(5) 0.049(6) 0.009(5) -0.004(4) 0.006(4)
O19 0.088(7) 0.032(4) 0.077(6) 0.012(4) -0.050(5) -0.015(4)
C39 0.027(5) 0.044(5) 0.028(5) 0.006(4) 0.003(4) 0.010(4)
C15 0.019(4) 0.032(5) 0.037(5) -0.014(4) -0.004(4) -0.003(4)
C38 0.044(6) 0.049(6) 0.020(4) -0.004(4) 0.004(4) 0.011(5)
C71 0.031(5) 0.046(6) 0.023(5) 0.006(4) -0.004(4) 0.003(4)
C72 0.050(6) 0.057(7) 0.026(5) -0.003(5) 0.008(5) -0.007(6)
C37 0.044(6) 0.061(7) 0.030(5) -0.013(5) -0.005(4) 0.021(6)
C75 0.039(5) 0.067(7) 0.016(4) 0.008(4) 0.013(4) -0.012(5)
C36 0.039(6) 0.064(7) 0.030(5) -0.013(5) -0.011(4) 0.007(5)
O3 0.055(5) 0.039(4) 0.046(4) 0.006(3) 0.012(4) -0.014(4)
N1 0.037(4) 0.027(3) 0.043(5) -0.001(3) 0.000(4) -0.003(3)
O26 0.056(5) 0.056(5) 0.069(6) 0.018(4) 0.033(4) 0.020(4)
C46 0.069(7) 0.029(4) 0.072(8) 0.016(6) 0.036(7) 0.033(5)
C22 0.012(4) 0.029(4) 0.079(7) -0.006(5) -0.001(5) 0.001(3)
C2 0.022(4) 0.059(6) 0.027(5) 0.000(4) 0.006(4) -0.002(4)
C63 0.028(5) 0.038(5) 0.042(5) 0.007(4) 0.001(4) 0.012(4)
C60 0.015(4) 0.045(6) 0.197(19) 0.030(11) 0.018(9) -0.001(4)
O2 0.026(3) 0.044(4) 0.038(4) 0.009(3) 0.008(3) -0.002(3)
C32 0.026(4) 0.057(6) 0.110(8) -0.006(7) 0.006(6) 0.005(4)
C27 0.039(6) 0.017(4) 0.064(7) -0.012(4) 0.007(5) -0.007(4)
C34 0.053(7) 0.042(6) 0.098(10) -0.030(7) -0.035(7) 0.029(6)
C26 0.034(5) 0.025(5) 0.064(7) -0.014(5) 0.003(5) -0.007(4)
C1 0.014(4) 0.050(6) 0.029(5) 0.002(4) 0.006(3) -0.003(4)
C24 0.047(6) 0.022(4) 0.049(6) 0.007(4) -0.010(5) -0.004(4)
C58 0.029(5) 0.044(6) 0.071(8) 0.031(6) -0.023(5) -0.014(5)
C30 0.052(8) 0.046(7) 0.102(11) 0.020(7) 0.043(8) 0.013(6)
C64 0.020(4) 0.064(7) 0.030(5) 0.008(5) 0.001(4) 0.004(4)
C73 0.052(6) 0.048(6) 0.030(5) -0.009(4) 0.009(4) 0.008(5)
C21 0.029(5) 0.052(6) 0.045(6) -0.008(5) -0.001(4) -0.008(5)
C50 0.054(7) 0.067(8) 0.047(7) -0.002(6) -0.014(5) 0.031(6)
C62 0.065(8) 0.044(6) 0.069(8) -0.017(6) 0.042(7) -0.013(6)
C59 0.040(7) 0.060(8) 0.113(12) 0.042(8) -0.039(7) -0.029(6)
C17 0.048(6) 0.051(6) 0.057(7) -0.003(5) -0.022(5) -0.013(5)
C3 0.074(8) 0.053(7) 0.054(7) 0.012(6) 0.032(6) 0.008(6)
C65 0.053(7) 0.065(8) 0.053(7) -0.003(6) -0.016(6) -0.019(6)
C23 0.044(6) 0.028(5) 0.076(8) 0.002(5) 0.034(6) -0.002(5)
C35 0.050(7) 0.088(10) 0.062(8) -0.004(7) -0.027(6) 0.018(7)
C20 0.043(7) 0.058(7) 0.065(8) -0.018(6) -0.006(5) -0.021(6)
C55 0.028(5) 0.058(7) 0.055(7) -0.010(5) -0.009(5) -0.013(5)
C42 0.054(6) 0.018(4) 0.072(8) 0.000(5) -0.001(6) 0.000(4)
C33 0.048(7) 0.046(7) 0.120(13) -0.031(8) -0.053(8) 0.023(6)
C61 0.115(13) 0.044(7) 0.120(14) -0.019(8) 0.092(12) -0.039(8)
C54 0.035(6) 0.068(8) 0.060(7) -0.001(6) -0.009(5) 0.014(5)
C44 0.042(6) 0.029(5) 0.051(6) 0.016(5) 0.006(5) 0.009(4)
C45 0.071(9) 0.034(6) 0.090(10) 0.032(7) 0.033(8) 0.023(6)
C31 0.042(7) 0.067(9) 0.126(14) 0.010(9) 0.056(8) 0.013(7)
C41 0.049(6) 0.067(7) 0.030(5) 0.026(5) 0.025(5) 0.025(6)
C47 0.055(7) 0.027(5) 0.064(7) 0.002(5) 0.012(6) 0.028(5)
C51 0.065(9) 0.099(11) 0.068(9) -0.005(9) -0.009(7) 0.054(8)
C7 0.080(9) 0.057(7) 0.042(6) -0.004(5) 0.032(6) -0.025(7)
C69 0.047(7) 0.075(9) 0.056(8) 0.013(7) 0.022(6) 0.016(6)
C53 0.056(8) 0.131(15) 0.079(10) -0.025(10) -0.018(8) 0.037(9)
C68 0.057(8) 0.116(13) 0.043(7) 0.025(8) 0.028(6) 0.027(8)
C25 0.18(2) 0.030(7) 0.22(3) 0.035(11) -0.15(2) -0.016(10)
C52 0.088(12) 0.166(19) 0.072(11) -0.021(11) -0.037(9) 0.079(13)
C67 0.042(7) 0.133(15) 0.048(8) 0.028(9) -0.002(6) -0.028(8)
C18 0.069(9) 0.076(9) 0.070(9) 0.018(7) -0.047(7) -0.027(7)
C19 0.056(8) 0.087(10) 0.099(12) -0.002(9) -0.036(8) -0.035(8)
C4 0.104(12) 0.069(9) 0.055(8) -0.009(7) 0.001(8) 0.031(9)
C40 0.044(5) 0.064(8) 0.025(5) 0.014(5) 0.001(4) 0.021(6)
C66 0.069(9) 0.096(12) 0.085(11) 0.011(9) -0.021(9) -0.044(9)
C5 0.054(7) 0.090(10) 0.061(9) -0.036(8) -0.001(6) 0.013(8)
C6 0.064(9) 0.20(2) 0.036(7) -0.014(10) 0.035(7) -0.017(12)
C43 0.136(17) 0.031(7) 0.20(2) -0.024(10) -0.106(17) 0.018(8)
O9S 0.123(8) 0.090(7) 0.142(8) -0.064(6) 0.025(7) -0.009(6)
O8S 0.079(9) 0.060(8) 0.106(10) -0.037(7) 0.022(7) 0.037(7)
O2S 0.114(10) 0.068(9) 0.077(9) 0.021(7) 0.002(8) -0.030(8)
O5S 0.075(8) 0.069(8) 0.062(8) 0.007(7) 0.015(7) 0.040(7)
O4S 0.090(9) 0.072(9) 0.066(9) 0.004(7) 0.009(7) 0.005(7)
O1S 0.067(8) 0.047(7) 0.050(7) 0.031(6) 0.006(6) 0.009(6)
O3S 0.092(9) 0.071(9) 0.080(9) 0.015(7) 0.009(8) 0.012(8)
O7S 0.056(7) 0.058(8) 0.078(8) 0.019(7) 0.010(7) -0.017(6)
O6S 0.147(12) 0.136(12) 0.092(11) -0.001(9) 0.027(9) 0.011(9)
O10S 0.026(5) 0.028(5) 0.052(6) -0.001(5) 0.001(5) -0.009(5)
O11S 0.038(6) 0.048(6) 0.054(7) -0.007(6) 0.031(6) 0.012(5)

loop_
_atom_type_symbol
_atom_type_description
_atom_type_scat_dispersion_real
_atom_type_scat_dispersion_imag
_atom_type_scat_source
C C 0.0033 0.0016 'International Tables Vol C Tables 4.2.6.8 and 6.1.1.4'
H H 0.0000 0.0000 'International Tables Vol C Tables 4.2.6.8 and 6.1.1.4'
N N 0.0061 0.0033 'International Tables Vol C Tables 4.2.6.8 and 6.1.1.4'
O O 0.0106 0.0060 'International Tables Vol C Tables 4.2.6.8 and 6.1.1.4'
Cl Cl 0.1484 0.1585 'International Tables Vol C Tables 4.2.6.8 and 6.1.1.4'
Cu Cu 0.3201 1.2651 'International Tables Vol C Tables 4.2.6.8 and 6.1.1.4'
Tb Tb -0.1723 4.1537 'International Tables Vol C Tables 4.2.6.8 and 6.1.1.4'

loop_
_geom_angle_atom_site_label_1
_geom_angle_atom_site_label_2
_geom_angle_atom_site_label_3
_geom_angle
O2 Tb1 O10 77.8(2)
O2 Tb1 O4 80.2(3)
O10 Tb1 O4 136.5(2)
O2 Tb1 O8 148.0(2)
O10 Tb1 O8 132.01(18)
O4 Tb1 O8 81.8(2)
O2 Tb1 O6 80.9(2)
O10 Tb1 O6 135.4(2)
O4 Tb1 O6 75.9(2)
O8 Tb1 O6 69.24(18)
O2 Tb1 O7 101.8(2)
O10 Tb1 O7 79.1(2)
O4 Tb1 O7 142.5(2)
O8 Tb1 O7 77.54(18)
O6 Tb1 O7 67.62(18)
O2 Tb1 O1 102.8(3)
O10 Tb1 O1 78.3(2)
O4 Tb1 O1 70.7(3)
O8 Tb1 O1 95.7(2)
O6 Tb1 O1 145.1(2)
O7 Tb1 O1 141.9(2)
O2 Tb1 O9 144.0(2)
O10 Tb1 O9 66.5(2)
O4 Tb1 O9 129.7(2)
O8 Tb1 O9 66.00(18)
O6 Tb1 O9 121.73(18)
O7 Tb1 O9 67.91(19)
O1 Tb1 O9 75.1(2)
O2 Tb1 Cu1 110.55(17)
O10 Tb1 Cu1 32.75(14)
O4 Tb1 Cu1 142.6(2)
O8 Tb1 Cu1 99.82(12)
O6 Tb1 Cu1 139.95(12)
O7 Tb1 Cu1 72.43(14)
O1 Tb1 Cu1 71.89(17)
O9 Tb1 Cu1 33.85(14)
O2 Tb1 Tb4 143.35(18)
O10 Tb1 Tb4 95.93(14)
O4 Tb1 Tb4 123.21(18)
O8 Tb1 Tb4 41.61(12)
O6 Tb1 Tb4 78.90(12)
O7 Tb1 Tb4 41.99(13)
O1 Tb1 Tb4 111.24(19)
O9 Tb1 Tb4 42.84(13)
Cu1 Tb1 Tb4 69.55(2)
O2 Tb1 Tb3 83.69(18)
O10 Tb1 Tb3 104.34(16)
O4 Tb1 Tb3 109.93(19)
O8 Tb1 Tb3 77.97(12)
O6 Tb1 Tb3 34.19(12)
O7 Tb1 Tb3 35.15(13)
O1 Tb1 Tb3 173.40(19)
O9 Tb1 Tb3 100.28(13)
Cu1 Tb1 Tb3 106.93(2)
Tb4 Tb1 Tb3 62.673(11)
O2 Tb1 Tb2 115.27(17)
O10 Tb1 Tb2 155.25(15)
O4 Tb1 Tb2 68.14(18)
O8 Tb1 Tb2 32.85(12)
O6 Tb1 Tb2 38.25(14)
O7 Tb1 Tb2 77.69(14)
O1 Tb1 Tb2 116.22(18)
O9 Tb1 Tb2 96.71(14)
Cu1 Tb1 Tb2 129.15(2)
Tb4 Tb1 Tb2 60.727(13)
Tb3 Tb1 Tb2 59.194(14)
O27 Tb5 O35 144.2(2)
O27 Tb5 O39 114.71(19)
O35 Tb5 O39 82.7(2)
O27 Tb5 O30 87.7(2)
O35 Tb5 O30 93.5(2)
O39 Tb5 O30 146.1(2)
O27 Tb5 O38 72.39(17)
O35 Tb5 O38 84.4(2)
O39 Tb5 O38 73.4(2)
O30 Tb5 O38 140.1(2)
O27 Tb5 O37 69.56(19)
O35 Tb5 O37 146.2(2)
O39 Tb5 O37 81.7(2)
O30 Tb5 O37 83.2(2)
O38 Tb5 O37 119.1(2)
O27 Tb5 O28 68.94(19)
O35 Tb5 O28 77.2(2)
O39 Tb5 O28 137.39(19)
O30 Tb5 O28 73.0(2)
O38 Tb5 O28 67.61(16)
O37 Tb5 O28 132.5(2)
O27 Tb5 O36 136.9(2)
O35 Tb5 O36 76.6(2)
O39 Tb5 O36 73.7(2)
O30 Tb5 O36 72.6(2)
O38 Tb5 O36 143.7(2)
O37 Tb5 O36 70.3(2)
O28 Tb5 O36 134.8(2)
O27 Tb5 Tb4 36.80(12)
O35 Tb5 Tb4 122.33(16)
O39 Tb5 Tb4 86.24(15)
O30 Tb5 Tb4 122.85(16)
O38 Tb5 Tb4 38.51(13)
O37 Tb5 Tb4 86.35(16)
O28 Tb5 Tb4 73.91(13)
O36 Tb5 Tb4 150.91(15)
O27 Tb5 Tb7 78.99(12)
O35 Tb5 Tb7 66.49(16)
O39 Tb5 Tb7 101.91(15)
O30 Tb5 Tb7 107.44(16)
O38 Tb5 Tb7 36.04(12)
O37 Tb5 Tb7 146.46(15)
O28 Tb5 Tb7 35.52(11)
O36 Tb5 Tb7 143.04(16)
Tb4 Tb5 Tb7 60.936(11)
O27 Tb5 Tb6 33.68(12)
O35 Tb5 Tb6 114.39(16)
O39 Tb5 Tb6 141.55(15)
O30 Tb5 Tb6 70.22(16)
O38 Tb5 Tb6 74.46(12)
O37 Tb5 Tb6 96.23(15)
O28 Tb5 Tb6 37.23(14)
O36 Tb5 Tb6 141.70(16)
Tb4 Tb5 Tb6 55.365(13)
Tb7 Tb5 Tb6 60.208(13)
O8 Tb2 O13 114.2(2)
O8 Tb2 O12 145.3(2)
O13 Tb2 O12 82.3(2)
O8 Tb2 O5 87.3(2)
O13 Tb2 O5 146.3(2)
O12 Tb2 O5 94.5(2)
O8 Tb2 O11 137.3(2)
O13 Tb2 O11 74.6(2)
O12 Tb2 O11 75.1(2)
O5 Tb2 O11 72.2(3)
O8 Tb2 O14 72.46(18)
O13 Tb2 O14 73.2(2)
O12 Tb2 O14 84.7(2)
O5 Tb2 O14 140.1(2)
O11 Tb2 O14 143.9(2)
O8 Tb2 O17 71.2(2)
O13 Tb2 O17 80.9(2)
O12 Tb2 O17 143.4(2)
O5 Tb2 O17 82.3(2)
O11 Tb2 O17 69.2(2)
O14 Tb2 O17 120.56(19)
O8 Tb2 O6 68.71(18)
O13 Tb2 O6 137.4(2)
O12 Tb2 O6 78.6(2)
O5 Tb2 O6 73.4(2)
O11 Tb2 O6 134.3(2)
O14 Tb2 O6 67.34(17)
O17 Tb2 O6 133.5(2)
O8 Tb2 Tb4 36.85(12)
O13 Tb2 Tb4 85.89(15)
O12 Tb2 Tb4 122.69(16)
O5 Tb2 Tb4 122.53(17)
O11 Tb2 Tb4 151.95(17)
O14 Tb2 Tb4 38.46(13)
O17 Tb2 Tb4 88.19(14)
O6 Tb2 Tb4 73.42(12)
O8 Tb2 Tb3 79.69(13)
O13 Tb2 Tb3 101.59(17)
O12 Tb2 Tb3 66.79(16)
O5 Tb2 Tb3 107.86(18)
O11 Tb2 Tb3 141.80(16)
O14 Tb2 Tb3 36.01(13)
O17 Tb2 Tb3 148.77(15)
O6 Tb2 Tb3 35.78(11)
Tb4 Tb2 Tb3 61.228(11)
O8 Tb2 Tb1 34.02(13)
O13 Tb2 Tb1 141.02(15)
O12 Tb2 Tb1 115.15(16)
O5 Tb2 Tb1 70.31(18)
O11 Tb2 Tb1 141.68(17)
O14 Tb2 Tb1 74.08(13)
O17 Tb2 Tb1 98.12(15)
O6 Tb2 Tb1 36.54(13)
Tb4 Tb2 Tb1 55.185(13)
Tb3 Tb2 Tb1 60.323(13)
O6 Tb3 O14 72.4(2)
O6 Tb3 O7 69.7(2)
O14 Tb3 O7 70.04(17)
O6 Tb3 O18 78.6(2)
O14 Tb3 O18 95.4(2)
O7 Tb3 O18 147.8(2)
O6 Tb3 O16 137.8(3)
O14 Tb3 O16 74.5(2)
O7 Tb3 O16 121.4(2)
O18 Tb3 O16 79.1(3)
O6 Tb3 O15 81.2(2)
O14 Tb3 O15 153.0(2)
O7 Tb3 O15 96.1(2)
O18 Tb3 O15 84.4(3)
O16 Tb3 O15 131.4(2)
O6 Tb3 O19 136.1(3)
O14 Tb3 O19 113.1(3)
O7 Tb3 O19 72.0(2)
O18 Tb3 O19 139.4(2)
O16 Tb3 O19 81.4(3)
O15 Tb3 O19 82.4(3)
O6 Tb3 N1 139.6(2)
O14 Tb3 N1 139.1(2)
O7 Tb3 N1 135.1(2)
O18 Tb3 N1 74.6(2)
O16 Tb3 N1 64.7(2)
O15 Tb3 N1 66.8(2)
O19 Tb3 N1 64.9(3)
O6 Tb3 Tb2 38.80(16)
O14 Tb3 Tb2 38.53(14)
O7 Tb3 Tb2 79.35(14)
O18 Tb3 Tb2 72.23(16)
O16 Tb3 Tb2 99.9(2)
O15 Tb3 Tb2 117.9(2)
O19 Tb3 Tb2 146.7(2)
N1 Tb3 Tb2 145.58(19)
O6 Tb3 Tb4 72.71(12)
O14 Tb3 Tb4 35.49(13)
O7 Tb3 Tb4 35.46(13)
O18 Tb3 Tb4 128.51(17)
O16 Tb3 Tb4 94.54(17)
O15 Tb3 Tb4 130.35(18)
O19 Tb3 Tb4 88.1(2)
N1 Tb3 Tb4 147.32(17)
Tb2 Tb3 Tb4 58.535(13)
O6 Tb3 Tb1 35.40(16)
O14 Tb3 Tb1 75.43(14)
O7 Tb3 Tb1 36.10(14)
O18 Tb3 Tb1 113.57(15)
O16 Tb3 Tb1 148.34(16)
O15 Tb3 Tb1 79.96(17)
O19 Tb3 Tb1 101.6(2)
N1 Tb3 Tb1 145.16(19)
Tb2 Tb3 Tb1 60.484(18)
Tb4 Tb3 Tb1 54.455(12)
O28 Tb7 O38 72.6(2)
O28 Tb7 O23 70.5(2)
O38 Tb7 O23 70.86(17)
O28 Tb7 O34 77.1(2)
O38 Tb7 O34 94.4(2)
O23 Tb7 O34 147.0(2)
O28 Tb7 O33 136.8(3)
O38 Tb7 O33 74.6(2)
O23 Tb7 O33 122.9(3)
O34 Tb7 O33 78.2(3)
O28 Tb7 O31 80.9(2)
O38 Tb7 O31 152.7(2)
O23 Tb7 O31 94.9(2)
O34 Tb7 O31 85.3(3)
O33 Tb7 O31 131.4(2)
O28 Tb7 O32 138.0(3)
O38 Tb7 O32 111.8(3)
O23 Tb7 O32 72.0(3)
O34 Tb7 O32 140.3(3)
O33 Tb7 O32 80.7(4)
O31 Tb7 O32 84.0(4)
O28 Tb7 N3 138.63(19)
O38 Tb7 N3 139.7(2)
O23 Tb7 N3 134.4(2)
O34 Tb7 N3 75.6(2)
O33 Tb7 N3 65.2(3)
O31 Tb7 N3 66.6(2)
O32 Tb7 N3 65.1(3)
O28 Tb7 Tb5 38.67(17)
O38 Tb7 Tb5 38.23(14)
O23 Tb7 Tb5 79.47(14)
O34 Tb7 Tb5 71.58(17)
O33 Tb7 Tb5 99.6(2)
O31 Tb7 Tb5 117.94(18)
O32 Tb7 Tb5 145.5(2)
N3 Tb7 Tb5 146.12(19)
O28 Tb7 Tb4 73.65(13)
O38 Tb7 Tb4 36.02(13)
O23 Tb7 Tb4 35.89(13)
O34 Tb7 Tb4 128.04(18)
O33 Tb7 Tb4 95.22(19)
O31 Tb7 Tb4 129.70(18)
O32 Tb7 Tb4 86.9(2)
N3 Tb7 Tb4 147.32(14)
Tb5 Tb7 Tb4 58.687(12)
O28 Tb7 Tb6 36.24(18)
O38 Tb7 Tb6 75.83(13)
O23 Tb7 Tb6 35.98(14)
O34 Tb7 Tb6 112.89(17)
O33 Tb7 Tb6 149.17(18)
O31 Tb7 Tb6 79.20(16)
O32 Tb7 Tb6 102.4(2)
N3 Tb7 Tb6 144.18(19)
Tb5 Tb7 Tb6 60.567(17)
Tb4 Tb7 Tb6 54.821(12)
O25 Tb6 O20 78.5(2)
O25 Tb6 O29 78.6(3)
O20 Tb6 O29 137.2(2)
O25 Tb6 O27 148.6(2)
O20 Tb6 O27 131.42(19)
O29 Tb6 O27 81.7(2)
O25 Tb6 O24 102.7(3)
O20 Tb6 O24 79.1(3)
O29 Tb6 O24 71.4(3)
O27 Tb6 O24 93.9(2)
O25 Tb6 O23 104.3(2)
O20 Tb6 O23 78.9(2)
O29 Tb6 O23 142.1(2)
O27 Tb6 O23 77.21(18)
O24 Tb6 O23 140.7(2)
O25 Tb6 O28 82.3(2)
O20 Tb6 O28 135.5(2)
O29 Tb6 O28 75.6(2)
O27 Tb6 O28 69.10(19)
O24 Tb6 O28 144.7(2)
O23 Tb6 O28 67.62(18)
O25 Tb6 O22 144.9(2)
O20 Tb6 O22 66.55(19)
O29 Tb6 O22 129.7(2)
O27 Tb6 O22 65.34(18)
O24 Tb6 O22 74.0(2)
O23 Tb6 O22 67.42(18)
O28 Tb6 O22 121.01(18)
O25 Tb6 Cu2 111.16(18)
O20 Tb6 Cu2 32.71(15)
O29 Tb6 Cu2 143.17(17)
O27 Tb6 Cu2 99.24(13)
O24 Tb6 Cu2 71.83(18)
O23 Tb6 Cu2 71.97(13)
O28 Tb6 Cu2 139.47(12)
O22 Tb6 Cu2 33.95(13)
O25 Tb6 Tb4 145.83(19)
O20 Tb6 Tb4 95.55(16)
O29 Tb6 Tb4 122.86(17)
O27 Tb6 Tb4 41.32(12)
O24 Tb6 Tb4 109.23(17)
O23 Tb6 Tb4 41.93(13)
O28 Tb6 Tb4 78.81(12)
O22 Tb6 Tb4 42.20(12)
Cu2 Tb6 Tb4 69.04(2)
O25 Tb6 Tb7 86.31(18)
O20 Tb6 Tb7 104.28(17)
O29 Tb6 Tb7 109.73(17)
O27 Tb6 Tb7 77.53(12)
O24 Tb6 Tb7 170.94(18)
O23 Tb6 Tb7 34.95(13)
O28 Tb6 Tb7 34.31(12)
O22 Tb6 Tb7 99.44(12)
Cu2 Tb6 Tb7 106.35(2)
Tb4 Tb6 Tb7 62.339(12)
O25 Tb6 Tb5 116.13(17)
O20 Tb6 Tb5 154.91(16)
O29 Tb6 Tb5 67.73(16)
O27 Tb6 Tb5 32.71(12)
O24 Tb6 Tb5 114.6(2)
O23 Tb6 Tb5 77.72(13)
O28 Tb6 Tb5 38.35(14)
O22 Tb6 Tb5 95.97(13)
Cu2 Tb6 Tb5 128.53(2)
Tb4 Tb6 Tb5 60.629(13)
Tb7 Tb6 Tb5 59.225(14)
O27 Tb4 O8 100.20(15)
O27 Tb4 O7 144.13(19)
O8 Tb4 O7 77.97(19)
O27 Tb4 O14 145.59(19)
O8 Tb4 O14 72.71(19)
O7 Tb4 O14 68.77(18)
O27 Tb4 O23 77.20(18)
O8 Tb4 O23 143.59(19)
O7 Tb4 O23 124.97(16)
O14 Tb4 O23 89.0(2)
O27 Tb4 O22 67.4(2)
O8 Tb4 O22 75.45(19)
O7 Tb4 O22 142.5(2)
O14 Tb4 O22 78.3(2)
O23 Tb4 O22 70.06(18)
O27 Tb4 O38 72.32(18)
O8 Tb4 O38 145.35(19)
O7 Tb4 O38 88.9(2)
O14 Tb4 O38 131.85(16)
O23 Tb4 O38 69.26(17)
O22 Tb4 O38 127.45(19)
O27 Tb4 O9 76.21(18)
O8 Tb4 O9 67.47(19)
O7 Tb4 O9 70.03(19)
O14 Tb4 O9 127.11(19)
O23 Tb4 O9 142.64(19)
O22 Tb4 O9 121.30(17)
O38 Tb4 O9 77.9(2)
O27 Tb4 Tb1 115.35(12)
O8 Tb4 Tb1 41.42(13)
O7 Tb4 Tb1 42.66(14)
O14 Tb4 Tb1 82.08(14)
O23 Tb4 Tb1 166.99(14)
O22 Tb4 Tb1 116.87(13)
O38 Tb4 Tb1 110.09(13)
O9 Tb4 Tb1 45.04(13)
O27 Tb4 Tb6 40.92(13)
O8 Tb4 Tb6 114.91(13)
O7 Tb4 Tb6 166.64(14)
O14 Tb4 Tb6 110.45(14)
O23 Tb4 Tb6 42.32(13)
O22 Tb4 Tb6 45.37(14)
O38 Tb4 Tb6 82.08(13)
O9 Tb4 Tb6 117.13(13)
Tb1 Tb4 Tb6 150.371(14)
O27 Tb4 Tb2 118.64(12)
O8 Tb4 Tb2 35.40(13)
O7 Tb4 Tb2 80.54(14)
O14 Tb4 Tb2 40.15(14)
O23 Tb4 Tb2 114.05(13)
O22 Tb4 Tb2 62.51(14)
O38 Tb4 Tb2 168.78(13)
O9 Tb4 Tb2 101.61(14)
Tb1 Tb4 Tb2 64.087(17)
Tb6 Tb4 Tb2 107.69(2)
O27 Tb4 Tb5 35.39(13)
O8 Tb4 Tb5 118.43(12)
O7 Tb4 Tb5 114.12(14)
O14 Tb4 Tb5 168.65(14)
O23 Tb4 Tb5 80.45(13)
O22 Tb4 Tb5 101.70(14)
O38 Tb4 Tb5 39.84(14)
O9 Tb4 Tb5 62.73(13)
Tb1 Tb4 Tb5 107.60(2)
Tb6 Tb4 Tb5 64.006(17)
Tb2 Tb4 Tb5 149.500(13)
O20 Cu2 O22 88.2(2)
O20 Cu2 O13 163.3(3)
O22 Cu2 O13 97.1(3)
O20 Cu2 N2 87.4(3)
O22 Cu2 N2 172.9(3)
O13 Cu2 N2 88.7(3)
O20 Cu2 Tb6 40.63(18)
O22 Cu2 Tb6 47.70(18)
O13 Cu2 Tb6 143.33(18)
N2 Cu2 Tb6 127.3(3)
O10 Cu1 O9 87.4(2)
O10 Cu1 O39 163.4(3)
O9 Cu1 O39 97.3(2)
O10 Cu1 N4 88.3(3)
O9 Cu1 N4 172.5(3)
O39 Cu1 N4 88.5(3)
O10 Cu1 Tb1 40.73(18)
O9 Cu1 Tb1 46.86(17)
O39 Cu1 Tb1 142.69(17)
N4 Cu1 Tb1 128.2(2)
Tb5 O27 Tb6 113.61(19)
Tb5 O27 Tb4 107.8(2)
Tb6 O27 Tb4 97.75(19)
Tb7 O28 Tb6 109.5(3)
Tb7 O28 Tb5 105.8(2)
Tb6 O28 Tb5 104.42(18)
Tb7 O23 Tb4 109.0(2)
Tb7 O23 Tb6 109.1(2)
Tb4 O23 Tb6 95.7(2)
Cu1 O9 Tb4 132.1(3)
Cu1 O9 Tb1 99.3(2)
Tb4 O9 Tb1 92.1(2)
C39 O20 Cu2 112.9(5)
C39 O20 Tb6 139.5(5)
Cu2 O20 Tb6 106.7(3)
Tb7 O38 Tb4 108.9(2)
Tb7 O38 Tb5 105.7(2)
Tb4 O38 Tb5 101.6(2)
Tb3 O7 Tb4 109.5(2)
Tb3 O7 Tb1 108.8(2)
Tb4 O7 Tb1 95.3(2)
Tb3 O6 Tb1 110.4(2)
Tb3 O6 Tb2 105.4(2)
Tb1 O6 Tb2 105.21(17)
Cu2 O22 Tb4 132.1(3)
Cu2 O22 Tb6 98.3(2)
Tb4 O22 Tb6 92.43(18)
C56 O30 Tb5 136.2(6)
C70 O39 Cu1 109.1(5)
C70 O39 Tb5 127.8(5)
Cu1 O39 Tb5 122.8(3)
C28 O5 Tb2 135.5(6)
C56 O29 Tb6 139.4(6)
Tb3 O14 Tb4 109.9(2)
Tb3 O14 Tb2 105.5(2)
Tb4 O14 Tb2 101.4(2)
C15 O18 Tb3 130.3(6)
C75 O10 Cu1 113.5(6)
C75 O10 Tb1 138.1(6)
Cu1 O10 Tb1 106.5(3)
C48 O34 Tb7 131.0(6)
C36 O13 Cu2 109.8(6)
C36 O13 Tb2 126.8(6)
Cu2 O13 Tb2 122.7(3)
C28 O4 Tb1 137.0(6)
Tb2 O8 Tb1 113.1(2)
Tb2 O8 Tb4 107.7(2)
Tb1 O8 Tb4 96.97(19)
C55 O36 Tb5 128.7(6)
C35 O11 Tb2 129.8(8)
C37 N2 C40 109.6(8)
C37 N2 C38 111.8(9)
C40 N2 C38 114.2(8)
C37 N2 Cu2 103.6(6)
C40 N2 Cu2 112.7(7)
C38 N2 Cu2 104.3(6)
C71 N4 C74 113.4(9)
C71 N4 C72 112.3(8)
C74 N4 C72 113.4(8)
C71 N4 Cu1 101.1(6)
C74 N4 Cu1 102.2(6)
C72 N4 Cu1 113.5(7)
C47 O31 Tb7 123.7(6)
C63 O25 Tb6 156.1(7)
C15 O12 Tb2 141.9(6)
C48 O35 Tb5 143.2(6)
C46 N3 C44 110.3(8)
C46 N3 C42 111.4(9)
C44 N3 C42 109.4(8)
C46 N3 Tb7 104.0(5)
C44 N3 Tb7 107.9(6)
C42 N3 Tb7 113.6(6)
C73 O40 H40 109.5
C58 C57 C62 119.8(9)
C58 C57 C56 122.0(10)
C62 C57 C56 118.1(11)
O5 C28 O4 126.7(7)
O5 C28 C29 117.1(10)
O4 C28 C29 116.1(9)
C27 O16 Tb3 126.7(6)
O29 C56 O30 123.6(7)
O29 C56 C57 119.7(9)
O30 C56 C57 116.6(9)
C41 O21 H21 109.5
O35 C48 O34 125.1(9)
O35 C48 C49 118.0(9)
O34 C48 C49 116.9(9)
C17 C16 C21 119.4(9)
C17 C16 C15 120.6(9)
C21 C16 C15 120.0(10)
C30 C29 C34 120.0(9)
C30 C29 C28 119.9(11)
C34 C29 C28 120.1(11)
N4 C74 C75 112.0(8)
N4 C74 H74A 109.2
C75 C74 H74A 109.2
N4 C74 H74B 109.2
C75 C74 H74B 109.2
H74A C74 H74B 107.9
C43 O32 Tb7 125.5(9)
O39 C70 C71 110.9(8)
O39 C70 H70A 109.5
C71 C70 H70A 109.5
O39 C70 H70B 109.5
C71 C70 H70B 109.5
H70A C70 H70B 108.0
C45 O33 Tb7 124.0(7)
C23 O15 Tb3 122.8(6)
C50 C49 C54 120.5(10)
C50 C49 C48 121.1(10)
C54 C49 C48 118.3(9)
C25 O19 Tb3 124.9(8)
O20 C39 C38 110.5(7)
O20 C39 H39A 109.5
C38 C39 H39A 109.5
O20 C39 H39B 109.5
C38 C39 H39B 109.5
H39A C39 H39B 108.1
O12 C15 O18 126.0(8)
O12 C15 C16 115.6(9)
O18 C15 C16 118.4(8)
N2 C38 C39 109.6(8)
N2 C38 H38A 109.7
C39 C38 H38A 109.7
N2 C38 H38B 109.7
C39 C38 H38B 109.7
H38A C38 H38B 108.2
N4 C71 C70 109.7(8)
N4 C71 H71A 109.7
C70 C71 H71A 109.7
N4 C71 H71B 109.7
C70 C71 H71B 109.7
H71A C71 H71B 108.2
C73 C72 N4 113.3(9)
C73 C72 H72A 108.9
N4 C72 H72A 108.9
C73 C72 H72B 108.9
N4 C72 H72B 108.9
H72A C72 H72B 107.7
N2 C37 C36 108.8(9)
N2 C37 H37A 109.9
C36 C37 H37A 109.9
N2 C37 H37B 109.9
C36 C37 H37B 109.9
H37A C37 H37B 108.3
O10 C75 C74 107.1(8)
O10 C75 H75A 110.3
C74 C75 H75A 110.3
O10 C75 H75B 110.3
C74 C75 H75B 110.3
H75A C75 H75B 108.5
O13 C36 C37 108.8(8)
O13 C36 H36A 109.9
C37 C36 H36A 109.9
O13 C36 H36B 109.9
C37 C36 H36B 109.9
H36A C36 H36B 108.3
C26 N1 C24 111.9(8)
C26 N1 C22 108.1(8)
C24 N1 C22 110.0(8)
C26 N1 Tb3 107.9(5)
C24 N1 Tb3 113.7(5)
C22 N1 Tb3 104.9(5)
N3 C46 C47 113.0(10)
N3 C46 H46A 109.0
C47 C46 H46A 109.0
N3 C46 H46B 109.0
C47 C46 H46B 109.0
H46A C46 H46B 107.8
N1 C22 C23 109.5(8)
N1 C22 H22A 109.8
C23 C22 H22A 109.8
N1 C22 H22B 109.8
C23 C22 H22B 109.8
H22A C22 H22B 108.2
C3 C2 C7 118.0(10)
C3 C2 C1 122.5(9)
C7 C2 C1 119.5(10)
O26 C63 O25 125.5(10)
O26 C63 C64 118.8(9)
O25 C63 C64 115.6(9)
C59 C60 C61 118.7(9)
C59 C60 H60 120.6
C61 C60 H60 120.6
C1 O2 Tb1 159.7(6)
C31 C32 C33 121.1(11)
C31 C32 H32 119.4
C33 C32 H32 119.4
O16 C27 C26 106.4(7)
O16 C27 H27A 110.5
C26 C27 H27A 110.5
O16 C27 H27B 110.5
C26 C27 H27B 110.5
H27A C27 H27B 108.6
C33 C34 C29 119.8(14)
C33 C34 H34 120.1
C29 C34 H34 120.1
N1 C26 C27 109.8(8)
N1 C26 H26A 109.7
C27 C26 H26A 109.7
N1 C26 H26B 109.7
C27 C26 H26B 109.7
H26A C26 H26B 108.2
O3 C1 O2 123.3(9)
O3 C1 C2 120.0(8)
O2 C1 C2 116.7(9)
C25 C24 N1 114.2(9)
C25 C24 H24A 108.7
N1 C24 H24A 108.7
C25 C24 H24B 108.7
N1 C24 H24B 108.7
H24A C24 H24B 107.6
C57 C58 C59 121.3(12)
C57 C58 H58 119.4
C59 C58 H58 119.4
C29 C30 C31 117.9(15)
C29 C30 H30 121.0
C31 C30 H30 121.0
C65 C64 C69 118.8(11)
C65 C64 C63 122.7(10)
C69 C64 C63 118.4(10)
O40 C73 C72 111.6(8)
O40 C73 H73A 109.3
C72 C73 H73A 109.3
O40 C73 H73B 109.3
C72 C73 H73B 109.3
H73A C73 H73B 108.0
C20 C21 C16 120.9(12)
C20 C21 H21A 119.6
C16 C21 H21A 119.6
C51 C50 C49 119.7(12)
C51 C50 H50 120.2
C49 C50 H50 120.2
C61 C62 C57 121.7(14)
C61 C62 H62 119.2
C57 C62 H62 119.2
C60 C59 C58 119.4(14)
C60 C59 H59 120.3
C58 C59 H59 120.3
C18 C17 C16 122.2(11)
C18 C17 H17 118.9
C16 C17 H17 118.9
C2 C3 C4 122.1(12)
C2 C3 H3 118.9
C4 C3 H3 118.9
C64 C65 C66 119.3(14)
C64 C65 H65 120.4
C66 C65 H65 120.4
O15 C23 C22 109.9(8)
O15 C23 H23A 109.7
C22 C23 H23A 109.7
O15 C23 H23B 109.7
C22 C23 H23B 109.7
H23A C23 H23B 108.2
O11 C35 H35A 109.5
O11 C35 H35B 109.5
H35A C35 H35B 109.5
O11 C35 H35C 109.5
H35A C35 H35C 109.5
H35B C35 H35C 109.5
C19 C20 C21 121.1(12)
C19 C20 H20 119.4
C21 C20 H20 119.4
O36 C55 H55A 109.5
O36 C55 H55B 109.5
H55A C55 H55B 109.5
O36 C55 H55C 109.5
H55A C55 H55C 109.5
H55B C55 H55C 109.5
C43 C42 N3 116.6(9)
C43 C42 H42A 108.1
N3 C42 H42A 108.1
C43 C42 H42B 108.1
N3 C42 H42B 108.1
H42A C42 H42B 107.3
C34 C33 C32 119.1(14)
C34 C33 H33 120.4
C32 C33 H33 120.4
C62 C61 C60 118.8(14)
C62 C61 H61 120.6
C60 C61 H61 120.6
C49 C54 C53 117.9(11)
C49 C54 H54 121.0
C53 C54 H54 121.0
C45 C44 N3 110.4(9)
C45 C44 H44A 109.6
N3 C44 H44A 109.6
C45 C44 H44B 109.6
N3 C44 H44B 109.6
H44A C44 H44B 108.1
C44 C45 O33 108.4(9)
C44 C45 H45A 110.0
O33 C45 H45A 110.0
C44 C45 H45B 110.0
O33 C45 H45B 110.0
H45A C45 H45B 108.4
C32 C31 C30 121.6(14)
C32 C31 H31 119.2
C30 C31 H31 119.2
O21 C41 C40 112.6(8)
O21 C41 H41A 109.1
C40 C41 H41A 109.1
O21 C41 H41B 109.1
C40 C41 H41B 109.1
H41A C41 H41B 107.8
O31 C47 C46 107.1(8)
O31 C47 H47A 110.3
C46 C47 H47A 110.3
O31 C47 H47B 110.3
C46 C47 H47B 110.3
H47A C47 H47B 108.5
C52 C51 C50 119.7(12)
C52 C51 H51 120.1
C50 C51 H51 120.1
C2 C7 C6 116.2(13)
C2 C7 H7 121.9
C6 C7 H7 121.9
C68 C69 C64 117.5(14)
C68 C69 H69 121.2
C64 C69 H69 121.2
C52 C53 C54 121.3(15)
C52 C53 H53 119.3
C54 C53 H53 119.3
C67 C68 C69 123.3(14)
C67 C68 H68 118.4
C69 C68 H68 118.4
O19 C25 C24 122.1(12)
O19 C25 H25A 106.8
C24 C25 H25A 106.8
O19 C25 H25B 106.8
C24 C25 H25B 106.8
H25A C25 H25B 106.7
C53 C52 C51 119.5(14)
C53 C52 H52 120.2
C51 C52 H52 120.2
C68 C67 C66 120.1(13)
C68 C67 H67 119.9
C66 C67 H67 119.9
C17 C18 C19 115.7(12)
C17 C18 H18 122.2
C19 C18 H18 122.2
C20 C19 C18 120.6(12)
C20 C19 H19 119.7
C18 C19 H19 119.7
C5 C4 C3 122.4(14)
C5 C4 H4 118.8
C3 C4 H4 118.8
C41 C40 N2 113.6(8)
C41 C40 H40A 108.8
N2 C40 H40A 108.8
C41 C40 H40B 108.8
N2 C40 H40B 108.8
H40A C40 H40B 107.7
C67 C66 C65 120.7(16)
C67 C66 H66 119.7
C65 C66 H66 119.7
C6 C5 C4 117.6(13)
C6 C5 H5 121.2
C4 C5 H5 121.2
C5 C6 C7 123.6(14)
C5 C6 H6 118.2
C7 C6 H6 118.2
O32 C43 C42 115.0(14)
O32 C43 H43A 108.5
C42 C43 H43A 108.5
O32 C43 H43B 108.5
C42 C43 H43B 108.5
H43A C43 H43B 107.5

loop_
_geom_bond_atom_site_label_1
_geom_bond_atom_site_label_2
_geom_bond_distance
_geom_bond_site_symmetry_2
Tb1 O2 2.274(6) .
Tb1 O10 2.318(6) .
Tb1 O4 2.352(7) .
Tb1 O8 2.370(5) .
Tb1 O6 2.404(6) .
Tb1 O7 2.420(6) .
Tb1 O1 2.436(7) .
Tb1 O9 2.518(6) .
Tb1 Cu1 3.4060(13) .
Tb1 Tb4 3.5564(7) .
Tb1 Tb3 3.8901(8) .
Tb1 Tb2 3.8963(10) .
Tb5 O27 2.300(5) .
Tb5 O35 2.306(6) .
Tb5 O39 2.323(6) .
Tb5 O30 2.343(6) .
Tb5 O38 2.473(6) .
Tb5 O37 2.492(6) .
Tb5 O28 2.498(7) .
Tb5 O36 2.498(6) .
Tb5 Tb4 3.7806(8) .
Tb5 Tb7 3.8467(8) .
Tb5 Tb6 3.8993(10) .
Tb2 O8 2.298(5) .
Tb2 O13 2.317(6) .
Tb2 O12 2.321(6) .
Tb2 O5 2.340(6) .
Tb2 O11 2.462(7) .
Tb2 O14 2.485(6) .
Tb2 O17 2.497(6) .
Tb2 O6 2.500(6) .
Tb2 Tb4 3.7786(8) .
Tb2 Tb3 3.8456(9) .
Tb3 O6 2.332(5) .
Tb3 O14 2.346(6) .
Tb3 O7 2.365(6) .
Tb3 O18 2.371(7) .
Tb3 O16 2.379(7) .
Tb3 O15 2.400(7) .
Tb3 O19 2.411(8) .
Tb3 N1 2.643(7) .
Tb3 Tb4 3.8831(7) .
Tb7 O28 2.323(5) .
Tb7 O38 2.351(5) .
Tb7 O23 2.355(5) .
Tb7 O34 2.365(7) .
Tb7 O33 2.387(7) .
Tb7 O31 2.394(7) .
Tb7 O32 2.397(8) .
Tb7 N3 2.638(7) .
Tb7 Tb4 3.8679(7) .
Tb7 Tb6 3.8855(8) .
Tb6 O25 2.288(6) .
Tb6 O20 2.312(6) .
Tb6 O29 2.348(7) .
Tb6 O27 2.360(5) .
Tb6 O24 2.416(7) .
Tb6 O23 2.415(6) .
Tb6 O28 2.436(7) .
Tb6 O22 2.542(6) .
Tb6 Cu2 3.4010(13) .
Tb6 Tb4 3.5694(7) .
Tb4 O27 2.379(5) .
Tb4 O8 2.379(5) .
Tb4 O7 2.390(5) .
Tb4 O14 2.397(5) .
Tb4 O23 2.397(5) .
Tb4 O22 2.400(5) .
Tb4 O38 2.404(5) .
Tb4 O9 2.420(6) .
Cu2 O20 1.918(6) .
Cu2 O22 1.920(6) .
Cu2 O13 1.926(6) .
Cu2 N2 1.981(8) .
Cu1 O10 1.922(6) .
Cu1 O9 1.923(6) .
Cu1 O39 1.928(6) .
Cu1 N4 1.996(8) .
O20 C39 1.404(11) .
O30 C56 1.279(12) .
O39 C70 1.407(11) .
O5 C28 1.243(13) .
O29 C56 1.255(12) .
O18 C15 1.257(12) .
O10 C75 1.417(10) .
O34 C48 1.261(12) .
O13 C36 1.444(11) .
O4 C28 1.269(13) .
O36 C55 1.465(11) .
O11 C35 1.403(13) .
N2 C37 1.466(15) .
N2 C40 1.490(15) .
N2 C38 1.502(13) .
N4 C71 1.474(12) .
N4 C74 1.503(12) .
N4 C72 1.513(14) .
O31 C47 1.454(10) .
O25 C63 1.240(12) .
O12 C15 1.256(11) .
O35 C48 1.229(12) .
N3 C46 1.466(12) .
N3 C44 1.478(13) .
N3 C42 1.484(14) .
O40 C73 1.443(12) .
O40 H40 0.8400 .
C57 C58 1.381(17) .
C57 C62 1.394(17) .
C57 C56 1.484(11) .
C28 C29 1.510(10) .
O16 C27 1.460(10) .
O21 C41 1.448(12) .
O21 H21 0.8400 .
C48 C49 1.495(13) .
C16 C17 1.366(16) .
C16 C21 1.380(14) .
C16 C15 1.521(12) .
C29 C30 1.372(19) .
C29 C34 1.402(19) .
C74 C75 1.546(15) .
C74 H74A 0.9900 .
C74 H74B 0.9900 .
O32 C43 1.372(18) .
C70 C71 1.498(13) .
C70 H70A 0.9900 .
C70 H70B 0.9900 .
O33 C45 1.460(12) .
O15 C23 1.432(12) .
C49 C50 1.417(15) .
C49 C54 1.419(16) .
O19 C25 1.319(15) .
C39 C38 1.524(14) .
C39 H39A 0.9900 .
C39 H39B 0.9900 .
C38 H38A 0.9900 .
C38 H38B 0.9900 .
C71 H71A 0.9900 .
C71 H71B 0.9900 .
C72 C73 1.506(16) .
C72 H72A 0.9900 .
C72 H72B 0.9900 .
C37 C36 1.547(14) .
C37 H37A 0.9900 .
C37 H37B 0.9900 .
C75 H75A 0.9900 .
C75 H75B 0.9900 .
C36 H36A 0.9900 .
C36 H36B 0.9900 .
O3 C1 1.216(12) .
N1 C26 1.478(14) .
N1 C24 1.506(12) .
N1 C22 1.510(11) .
O26 C63 1.228(12) .
C46 C47 1.503(16) .
C46 H46A 0.9900 .
C46 H46B 0.9900 .
C22 C23 1.513(17) .
C22 H22A 0.9900 .
C22 H22B 0.9900 .
C2 C3 1.353(17) .
C2 C7 1.374(14) .
C2 C1 1.522(13) .
C63 C64 1.509(14) .
C60 C59 1.39(2) .
C60 C61 1.48(3) .
C60 H60 0.9500 .
O2 C1 1.246(11) .
C32 C31 1.30(2) .
C32 C33 1.40(2) .
C32 H32 0.9500 .
C27 C26 1.517(14) .
C27 H27A 0.9900 .
C27 H27B 0.9900 .
C34 C33 1.390(16) .
C34 H34 0.9500 .
C26 H26A 0.9900 .
C26 H26B 0.9900 .
C24 C25 1.388(18) .
C24 H24A 0.9900 .
C24 H24B 0.9900 .
C58 C59 1.408(15) .
C58 H58 0.9500 .
C30 C31 1.442(18) .
C30 H30 0.9500 .
C64 C65 1.338(17) .
C64 C69 1.424(16) .
C73 H73A 0.9900 .
C73 H73B 0.9900 .
C21 C20 1.352(15) .
C21 H21A 0.9500 .
C50 C51 1.411(17) .
C50 H50 0.9500 .
C62 C61 1.351(18) .
C62 H62 0.9500 .
C59 H59 0.9500 .
C17 C18 1.365(15) .
C17 H17 0.9500 .
C3 C4 1.364(18) .
C3 H3 0.9500 .
C65 C66 1.44(2) .
C65 H65 0.9500 .
C23 H23A 0.9900 .
C23 H23B 0.9900 .
C35 H35A 0.9800 .
C35 H35B 0.9800 .
C35 H35C 0.9800 .
C20 C19 1.32(2) .
C20 H20 0.9500 .
C55 H55A 0.9800 .
C55 H55B 0.9800 .
C55 H55C 0.9800 .
C42 C43 1.438(19) .
C42 H42A 0.9900 .
C42 H42B 0.9900 .
C33 H33 0.9500 .
C61 H61 0.9500 .
C54 C53 1.418(18) .
C54 H54 0.9500 .
C44 C45 1.451(16) .
C44 H44A 0.9900 .
C44 H44B 0.9900 .
C45 H45A 0.9900 .
C45 H45B 0.9900 .
C31 H31 0.9500 .
C41 C40 1.486(18) .
C41 H41A 0.9900 .
C41 H41B 0.9900 .
C47 H47A 0.9900 .
C47 H47B 0.9900 .
C51 C52 1.41(2) .
C51 H51 0.9500 .
C7 C6 1.47(2) .
C7 H7 0.9500 .
C69 C68 1.400(18) .
C69 H69 0.9500 .
C53 C52 1.39(2) .
C53 H53 0.9500 .
C68 C67 1.30(2) .
C68 H68 0.9500 .
C25 H25A 0.9900 .
C25 H25B 0.9900 .
C52 H52 0.9500 .
C67 C66 1.33(2) .
C67 H67 0.9500 .
C18 C19 1.481(19) .
C18 H18 0.9500 .
C19 H19 0.9500 .
C4 C5 1.33(2) .
C4 H4 0.9500 .
C40 H40A 0.9900 .
C40 H40B 0.9900 .
C66 H66 0.9500 .
C5 C6 1.29(3) .
C5 H5 0.9500 .
C6 H6 0.9500 .
C43 H43A 0.9900 .
C43 H43B 0.9900 .
O7S O6S 1.24(3) 4_575
O6S O7S 1.24(3) 4_475
